data_4122899
loop_
_publ_author_name
'Matsui, Katsuma'
'Segawa, Yasutomo'
'Itami, Kenichiro'

_publ_section_title
;
 All-Benzene Carbon Nanocages: Size-Selective Synthesis, Photophysical
 Properties, and Crystal Structure.
;
_journal_name_full 'Journal of the American Chemical Society'
_journal_page_first 141107064945005
_journal_paper_doi 10.1021/ja509880v
_journal_year 2014
_chemical_formula_sum 'C96 H77 O3'
_chemical_formula_weight 1278.58
_chemical_name_systematic
; 
 ? 
;
_space_group_IT_number 19
_symmetry_cell_setting orthorhombic
_symmetry_space_group_name_Hall 'P 2ac 2ab'
_symmetry_space_group_name_H-M 'P 21 21 21'
_atom_sites_solution_hydrogens geom
_atom_sites_solution_primary direct
_atom_sites_solution_secondary difmap
_audit_creation_method SHELXL-97
_cell_angle_alpha 90.00
_cell_angle_beta 90.00
_cell_angle_gamma 90.00
_cell_formula_units_Z 4
_cell_length_a 15.657(9)
_cell_length_b 20.034(11)
_cell_length_c 26.302(15)
_cell_measurement_reflns_used 7528
_cell_measurement_temperature 103(2)
_cell_measurement_theta_max 25.1756
_cell_measurement_theta_min 3.0391
_cell_volume 8250(8)
_computing_cell_refinement 'RIGAKU CrystalClear'
_computing_data_collection 'RIGAKU CrystalClear'
_computing_data_reduction 'RIGAKU CrystalClear'
_computing_molecular_graphics ORTEP-III
_computing_structure_refinement 'SHELXL-97 (Sheldrick, 1997)'
_computing_structure_solution 'SHELXS-97 (Sheldrick, 1997)'
_diffrn_ambient_temperature 103(2)
_diffrn_measured_fraction_theta_full 0.997
_diffrn_measured_fraction_theta_max 0.997
_diffrn_measurement_device_type
;
Saturn70 CCD (4x4 bin mode) with MicroMax-007
;
_diffrn_radiation_monochromator graphite
_diffrn_radiation_source 'fine-focus sealed tube'
_diffrn_radiation_type MoK\a
_diffrn_radiation_wavelength 0.71075
_diffrn_reflns_av_R_equivalents 0.1877
_diffrn_reflns_av_sigmaI/netI 0.1510
_diffrn_reflns_limit_h_max 18
_diffrn_reflns_limit_h_min -18
_diffrn_reflns_limit_k_max 23
_diffrn_reflns_limit_k_min -23
_diffrn_reflns_limit_l_max 31
_diffrn_reflns_limit_l_min -31
_diffrn_reflns_number 91273
_diffrn_reflns_theta_full 25.00
_diffrn_reflns_theta_max 25.00
_diffrn_reflns_theta_min 3.03
_exptl_absorpt_coefficient_mu 0.061
_exptl_absorpt_correction_T_max 0.9994
_exptl_absorpt_correction_T_min 0.9970
_exptl_absorpt_process_details 'Jacobson, R. (1998) Private communication'
_exptl_crystal_colour Colorless
_exptl_crystal_density_diffrn 1.029
_exptl_crystal_density_method 'not measured'
_exptl_crystal_description Block
_exptl_crystal_F_000 2708
_exptl_crystal_size_max 0.05
_exptl_crystal_size_mid 0.02
_exptl_crystal_size_min 0.01
_refine_diff_density_max 1.017
_refine_diff_density_min -0.434
_refine_diff_density_rms 0.125
_refine_ls_abs_structure_details 'Flack H D (1983), Acta Cryst. A39, 876-881'
_refine_ls_abs_structure_Flack -2(10)
_refine_ls_extinction_method none
_refine_ls_goodness_of_fit_ref 1.253
_refine_ls_hydrogen_treatment constr
_refine_ls_matrix_type full
_refine_ls_number_parameters 988
_refine_ls_number_reflns 14488
_refine_ls_number_restraints 440
_refine_ls_restrained_S_all 1.247
_refine_ls_R_factor_all 0.2632
_refine_ls_R_factor_gt 0.1884
_refine_ls_shift/su_max 0.000
_refine_ls_shift/su_mean 0.000
_refine_ls_structure_factor_coef Fsqd
_refine_ls_weighting_details 'calc w=1/[\s^2^(Fo^2^)+(0.2000P)^2^+0.0000P] where P=(Fo^2^+2Fc^2^)/3'
_refine_ls_weighting_scheme calc
_refine_ls_wR_factor_gt 0.3944
_refine_ls_wR_factor_ref 0.4470
_reflns_number_gt 7310
_reflns_number_total 14488
_reflns_threshold_expression >2sigma(I)
_cod_data_source_file ja509880v_si_002.cif
_cod_data_source_block cage
_cod_depositor_comments
;
The following automatic conversions were performed:
'_atom_site_symetry_multiplicity' tag replaced with
'_atom_site_symmetry_multiplicity'.

Automatic conversion script
Id: cif_correct_tags 1440 2010-10-19 06:21:57Z saulius 
;
_cod_original_sg_symbol_H-M P212121
_cod_database_code 4122899

loop_
_symmetry_equiv_pos_as_xyz
'x, y, z'
'-x+1/2, -y, z+1/2'
'x+1/2, -y+1/2, -z'
'-x, y+1/2, -z+1/2'

loop_
_atom_site_label
_atom_site_type_symbol
_atom_site_fract_x
_atom_site_fract_y
_atom_site_fract_z
_atom_site_U_iso_or_equiv
_atom_site_adp_type
_atom_site_occupancy
_atom_site_symmetry_multiplicity
_atom_site_calc_flag
_atom_site_refinement_flags
_atom_site_disorder_assembly
_atom_site_disorder_group
C1 C 0.8034(7) 1.0298(5) 0.0542(4) 0.052(3) Uani 1 1 d . . .
C2 C 0.7293(6) 1.0247(5) 0.0815(4) 0.042(2) Uani 1 1 d . . .
H1 H 0.7101 1.0624 0.1002 0.050 Uiso 1 1 calc R . .
C3 C 0.6791(6) 0.9643(5) 0.0829(3) 0.038(2) Uani 1 1 d . . .
C4 C 0.7088(6) 0.9103(5) 0.0524(3) 0.039(2) Uani 1 1 d . . .
H2 H 0.6732 0.8723 0.0483 0.047 Uiso 1 1 calc R . .
C5 C 0.7907(7) 0.9111(5) 0.0273(4) 0.048(3) Uani 1 1 d . . .
C6 C 0.8366(7) 0.9733(5) 0.0273(4) 0.047(3) Uani 1 1 d . . .
H3 H 0.8891 0.9769 0.0094 0.056 Uiso 1 1 calc R . .
C7 C 0.8688(7) 1.0900(5) 0.0628(4) 0.049(3) Uani 1 1 d . . .
C8 C 0.9367(6) 1.1003(5) 0.0289(4) 0.046(2) Uani 1 1 d . . .
H4 H 0.9369 1.0798 -0.0037 0.055 Uiso 1 1 calc R . .
C9 C 1.0040(7) 1.1415(4) 0.0441(4) 0.042(2) Uani 1 1 d . . .
H5 H 1.0510 1.1473 0.0217 0.050 Uiso 1 1 calc R . .
C10 C 1.0050(6) 1.1740(5) 0.0901(4) 0.047(3) Uani 1 1 d . . .
C11 C 0.9298(8) 1.1696(5) 0.1192(4) 0.059(3) Uani 1 1 d . . .
H6 H 0.9246 1.1971 0.1485 0.071 Uiso 1 1 calc R . .
C12 C 0.8622(6) 1.1266(5) 0.1071(4) 0.048(3) Uani 1 1 d . . .
H7 H 0.8137 1.1228 0.1285 0.058 Uiso 1 1 calc R . .
C13 C 1.0855(8) 1.2046(5) 0.1142(4) 0.055(3) Uani 1 1 d . . .
C14 C 1.1642(7) 1.1700(5) 0.1104(3) 0.048(3) Uani 1 1 d . . .
H8 H 1.1705 1.1363 0.0852 0.058 Uiso 1 1 calc R . .
C15 C 1.2317(8) 1.1841(5) 0.1422(4) 0.058(3) Uani 1 1 d . . .
H9 H 1.2841 1.1608 0.1379 0.069 Uiso 1 1 calc R . .
C16 C 1.2243(8) 1.2334(5) 0.1818(4) 0.058(3) Uani 1 1 d . . .
C17 C 1.1480(9) 1.2743(5) 0.1797(4) 0.066(3) Uani 1 1 d . . .
H10 H 1.1448 1.3123 0.2012 0.079 Uiso 1 1 calc R . .
C18 C 1.0787(7) 1.2606(5) 0.1474(4) 0.054(3) Uani 1 1 d . . .
H11 H 1.0289 1.2878 0.1478 0.065 Uiso 1 1 calc R . .
C19 C 1.2807(8) 1.2302(5) 0.2276(4) 0.050(3) Uani 1 1 d . . .
C20 C 1.3625(6) 1.1978(5) 0.2298(4) 0.053(3) Uani 1 1 d . . .
H12 H 1.3936 1.1901 0.1993 0.064 Uiso 1 1 calc R . .
C21 C 1.3961(7) 1.1779(5) 0.2755(4) 0.048(3) Uani 1 1 d . . .
H13 H 1.4503 1.1566 0.2751 0.058 Uiso 1 1 calc R . .
C22 C 1.3585(6) 1.1860(5) 0.3204(4) 0.047(3) Uani 1 1 d . . .
C23 C 1.2826(7) 1.2266(5) 0.3219(4) 0.056(3) Uani 1 1 d . . .
H14 H 1.2575 1.2384 0.3535 0.067 Uiso 1 1 calc R . .
C24 C 1.2464(8) 1.2484(5) 0.2760(5) 0.067(3) Uani 1 1 d . . .
H15 H 1.1974 1.2762 0.2772 0.080 Uiso 1 1 calc R . .
C25 C 1.3783(7) 1.1430(5) 0.3664(4) 0.052(3) Uani 1 1 d . . .
C26 C 1.4465(7) 1.0992(5) 0.3681(4) 0.050(3) Uani 1 1 d . . .
H16 H 1.4941 1.1074 0.3466 0.060 Uiso 1 1 calc R . .
C27 C 1.4492(6) 1.0427(6) 0.4003(4) 0.057(3) Uani 1 1 d . . .
H17 H 1.4987 1.0153 0.4011 0.068 Uiso 1 1 calc R . .
C28 C 1.3810(6) 1.0272(5) 0.4303(4) 0.047(3) Uani 1 1 d . . .
C29 C 1.3183(9) 1.0758(7) 0.4376(5) 0.080(4) Uani 1 1 d . . .
H18 H 1.2765 1.0702 0.4634 0.096 Uiso 1 1 calc R . .
C30 C 1.3170(7) 1.1350(6) 0.4056(4) 0.068(3) Uani 1 1 d . . .
H19 H 1.2750 1.1684 0.4110 0.082 Uiso 1 1 calc R . .
C31 C 0.6182(6) 0.9510(5) 0.1244(4) 0.047(3) Uani 1 1 d . . .
C32 C 0.6136(6) 0.8902(5) 0.1507(5) 0.053(3) Uani 1 1 d . . .
H20 H 0.6273 0.8510 0.1321 0.064 Uiso 1 1 calc R . .
C33 C 0.5919(6) 0.8822(5) 0.1994(4) 0.045(2) Uani 1 1 d . . .
H21 H 0.5908 0.8388 0.2140 0.053 Uiso 1 1 calc R . .
C34 C 0.5709(6) 0.9379(5) 0.2288(4) 0.051(3) Uani 1 1 d . . .
C35 C 0.5562(6) 0.9997(6) 0.2030(5) 0.055(3) Uani 1 1 d . . .
H22 H 0.5300 1.0358 0.2205 0.067 Uiso 1 1 calc R . .
C36 C 0.5798(6) 1.0069(5) 0.1533(4) 0.050(3) Uani 1 1 d . . .
H23 H 0.5715 1.0487 0.1369 0.060 Uiso 1 1 calc R . .
C37 C 0.5875(7) 0.9345(6) 0.2875(4) 0.063(4) Uani 1 1 d . . .
C38 C 0.5875(7) 0.8730(5) 0.3137(5) 0.057(3) Uani 1 1 d . . .
H24 H 0.5598 0.8352 0.2994 0.068 Uiso 1 1 calc R . .
C39 C 0.6280(7) 0.8683(5) 0.3603(5) 0.058(3) Uani 1 1 d . . .
H25 H 0.6279 0.8264 0.3773 0.070 Uiso 1 1 calc R . .
C40 C 0.6699(7) 0.9234(6) 0.3841(4) 0.054(3) Uani 1 1 d . . .
C41 C 0.6610(7) 0.9848(5) 0.3604(4) 0.052(3) Uani 1 1 d . . .
H26 H 0.6847 1.0234 0.3760 0.063 Uiso 1 1 calc R . .
C42 C 0.6174(7) 0.9915(5) 0.3131(4) 0.055(3) Uani 1 1 d . . .
H27 H 0.6084 1.0345 0.2989 0.066 Uiso 1 1 calc R . .
C43 C 0.7374(6) 0.9128(5) 0.4253(4) 0.046(3) Uani 1 1 d . . .
C44 C 0.7546(7) 0.8496(5) 0.4461(4) 0.055(3) Uani 1 1 d . . .
H28 H 0.7165 0.8135 0.4404 0.067 Uiso 1 1 calc R . .
C45 C 0.8300(8) 0.8400(6) 0.4763(4) 0.063(3) Uani 1 1 d . . .
H29 H 0.8404 0.7969 0.4899 0.076 Uiso 1 1 calc R . .
C46 C 0.8897(7) 0.8912(5) 0.4867(4) 0.053(3) Uani 1 1 d . . .
C47 C 0.8672(9) 0.9540(5) 0.4687(5) 0.071(4) Uani 1 1 d . . .
H30 H 0.9030 0.9908 0.4769 0.085 Uiso 1 1 calc R . .
C48 C 0.7939(8) 0.9659(5) 0.4389(5) 0.061(3) Uani 1 1 d . . .
H31 H 0.7818 1.0100 0.4277 0.073 Uiso 1 1 calc R . .
C49 C 0.9777(8) 0.8780(6) 0.5050(5) 0.062(3) Uani 1 1 d . . .
C50 C 1.0223(9) 0.8183(7) 0.4926(5) 0.081(4) Uani 1 1 d . . .
H32 H 0.9902 0.7796 0.4843 0.097 Uiso 1 1 calc R . .
C51 C 1.1112(8) 0.8143(6) 0.4922(5) 0.066(3) Uani 1 1 d . . .
H33 H 1.1384 0.7731 0.4845 0.080 Uiso 1 1 calc R . .
C52 C 1.1600(7) 0.8701(6) 0.5031(4) 0.056(3) Uani 1 1 d . . .
C53 C 1.1187(7) 0.9253(6) 0.5252(4) 0.065(3) Uani 1 1 d . . .
H34 H 1.1520 0.9603 0.5395 0.078 Uiso 1 1 calc R . .
C54 C 1.0292(10) 0.9297(6) 0.5267(4) 0.079(4) Uani 1 1 d . . .
H35 H 1.0027 0.9672 0.5421 0.095 Uiso 1 1 calc R . .
C55 C 0.8387(7) 0.8499(4) 0.0140(3) 0.040(2) Uani 1 1 d . . .
C56 C 0.9083(7) 0.8517(4) -0.0200(4) 0.046(3) Uani 1 1 d . . .
H36 H 0.9143 0.8889 -0.0421 0.055 Uiso 1 1 calc R . .
C57 C 0.9695(7) 0.8000(5) -0.0220(4) 0.048(3) Uani 1 1 d . . .
H37 H 1.0132 0.8004 -0.0471 0.057 Uiso 1 1 calc R . .
C58 C 0.9643(7) 0.7477(6) 0.0138(4) 0.063(3) Uani 1 1 d . . .
C59 C 0.8900(6) 0.7393(5) 0.0432(4) 0.048(3) Uani 1 1 d . . .
H38 H 0.8807 0.7007 0.0633 0.058 Uiso 1 1 calc R . .
C60 C 0.8282(6) 0.7938(5) 0.0408(4) 0.053(3) Uani 1 1 d . . .
H39 H 0.7768 0.7891 0.0597 0.064 Uiso 1 1 calc R . .
C61 C 1.0426(7) 0.7099(5) 0.0318(4) 0.052(3) Uani 1 1 d . . .
C62 C 1.1209(6) 0.7434(5) 0.0310(4) 0.051(3) Uani 1 1 d . . .
H40 H 1.1291 0.7798 0.0084 0.061 Uiso 1 1 calc R . .
C63 C 1.1879(8) 0.7233(6) 0.0635(4) 0.064(3) Uani 1 1 d . . .
H41 H 1.2391 0.7487 0.0646 0.076 Uiso 1 1 calc R . .
C64 C 1.1795(7) 0.6635(5) 0.0958(3) 0.046(3) Uani 1 1 d . . .
C65 C 1.1048(7) 0.6269(6) 0.0893(4) 0.057(3) Uani 1 1 d . . .
H42 H 1.0985 0.5864 0.1077 0.068 Uiso 1 1 calc R . .
C66 C 1.0394(8) 0.6465(7) 0.0577(5) 0.072(4) Uani 1 1 d . . .
H43 H 0.9917 0.6179 0.0528 0.086 Uiso 1 1 calc R . .
C67 C 1.2392(6) 0.6578(5) 0.1405(4) 0.050(3) Uani 1 1 d . . .
C68 C 1.3206(8) 0.6879(6) 0.1412(4) 0.064(4) Uani 1 1 d . . .
H44 H 1.3468 0.7003 0.1100 0.077 Uiso 1 1 calc R . .
C69 C 1.3642(7) 0.7000(5) 0.1875(4) 0.056(3) Uani 1 1 d . . .
H45 H 1.4182 0.7217 0.1868 0.067 Uiso 1 1 calc R . .
C70 C 1.3296(7) 0.6810(5) 0.2338(3) 0.045(2) Uani 1 1 d . . .
C71 C 1.2520(8) 0.6440(5) 0.2330(5) 0.066(3) Uani 1 1 d . . .
H46 H 1.2292 0.6271 0.2639 0.080 Uiso 1 1 calc R . .
C72 C 1.2090(7) 0.6323(5) 0.1873(4) 0.053(3) Uani 1 1 d . . .
H47 H 1.1580 0.6066 0.1877 0.063 Uiso 1 1 calc R . .
C73 C 1.3586(7) 0.7145(6) 0.2817(4) 0.056(3) Uani 1 1 d . . .
C74 C 1.3825(9) 0.7842(7) 0.2790(5) 0.074(4) Uani 1 1 d . . .
H48 H 1.3963 0.8038 0.2472 0.089 Uiso 1 1 calc R . .
C75 C 1.3854(8) 0.8234(6) 0.3245(5) 0.070(3) Uani 1 1 d . . .
H49 H 1.3957 0.8700 0.3222 0.084 Uiso 1 1 calc R . .
C76 C 1.3730(8) 0.7934(6) 0.3733(4) 0.060(3) Uani 1 1 d . . .
C77 C 1.3596(8) 0.7270(7) 0.3761(5) 0.072(4) Uani 1 1 d . . .
H50 H 1.3540 0.7064 0.4085 0.086 Uiso 1 1 calc R . .
C78 C 1.3533(7) 0.6846(6) 0.3283(5) 0.070(4) Uani 1 1 d . . .
H51 H 1.3457 0.6377 0.3308 0.083 Uiso 1 1 calc R . .
C79 C 1.3588(6) 0.9560(5) 0.4480(3) 0.042(2) Uani 1 1 d . . .
C80 C 1.2920(6) 0.9439(5) 0.4820(4) 0.051(3) Uani 1 1 d . . .
H52 H 1.2736 0.9776 0.5050 0.062 Uiso 1 1 calc R . .
C81 C 1.2504(7) 0.8773(6) 0.4816(4) 0.063(3) Uani 1 1 d . . .
C82 C 1.2872(7) 0.8260(5) 0.4496(4) 0.055(3) Uani 1 1 d . . .
H53 H 1.2635 0.7823 0.4504 0.066 Uiso 1 1 calc R . .
C83 C 1.3574(7) 0.8391(6) 0.4172(4) 0.060(3) Uani 1 1 d . . .
C84 C 1.3964(7) 0.9045(6) 0.4177(4) 0.054(3) Uani 1 1 d . . .
H54 H 1.4463 0.9131 0.3982 0.065 Uiso 1 1 calc R . .
C85 C 0.8099(18) 0.9647(15) 0.2107(11) 0.063(7) Uani 0.50 1 d PDU A 1
H55 H 0.8289 0.9587 0.2459 0.095 Uiso 0.50 1 calc PR A 1
H56 H 0.7482 0.9573 0.2086 0.095 Uiso 0.50 1 calc PR A 1
H57 H 0.8233 1.0102 0.1995 0.095 Uiso 0.50 1 calc PR A 1
C86 C 0.8559(13) 0.9146(11) 0.1765(8) 0.072(5) Uani 0.50 1 d PDU A 1
H58 H 0.8121 0.8847 0.1617 0.087 Uiso 0.50 1 calc PR A 1
H59 H 0.8816 0.9398 0.1480 0.087 Uiso 0.50 1 calc PR A 1
O1 O 0.9206(9) 0.8738(8) 0.1976(5) 0.069(4) Uani 0.50 1 d PDU A 1
C87 C 0.9670(15) 0.8323(12) 0.1628(8) 0.083(5) Uani 0.50 1 d PDU A 1
H60 H 0.9977 0.8608 0.1381 0.099 Uiso 0.50 1 calc PR A 1
H61 H 0.9263 0.8041 0.1436 0.099 Uiso 0.50 1 calc PR A 1
C88 C 1.0314(15) 0.7874(12) 0.1903(9) 0.084(6) Uani 0.50 1 d PDU A 1
H62 H 1.0837 0.7839 0.1700 0.126 Uiso 0.50 1 calc PR A 1
H63 H 1.0067 0.7429 0.1950 0.126 Uiso 0.50 1 calc PR A 1
H64 H 1.0450 0.8067 0.2236 0.126 Uiso 0.50 1 calc PR A 1
C89 C 1.061(2) 1.0253(18) 0.1704(13) 0.131(8) Uani 0.50 1 d PDU B 1
H65 H 1.0091 0.9998 0.1781 0.197 Uiso 0.50 1 calc PR B 1
H66 H 1.1017 0.9966 0.1525 0.197 Uiso 0.50 1 calc PR B 1
H67 H 1.0462 1.0636 0.1489 0.197 Uiso 0.50 1 calc PR B 1
C90 C 1.1010(18) 1.0501(17) 0.2200(13) 0.125(7) Uani 0.50 1 d PDU B 1
H68 H 1.1071 1.0993 0.2194 0.150 Uiso 0.50 1 calc PR B 1
H69 H 1.0650 1.0376 0.2494 0.150 Uiso 0.50 1 calc PR B 1
O2 O 1.1834(15) 1.0188(11) 0.2234(9) 0.125(5) Uani 0.50 1 d PDU B 1
C91 C 1.2310(19) 1.0475(16) 0.2645(12) 0.128(6) Uani 0.50 1 d PDU B 1
H70 H 1.2014 1.0430 0.2976 0.153 Uiso 0.50 1 calc PR B 1
H71 H 1.2459 1.0948 0.2582 0.153 Uiso 0.50 1 calc PR B 1
C92 C 1.307(2) 1.0016(15) 0.2600(13) 0.112(7) Uani 0.50 1 d PDU B 1
H72 H 1.2956 0.9672 0.2345 0.168 Uiso 0.50 1 calc PR B 1
H73 H 1.3182 0.9804 0.2930 0.168 Uiso 0.50 1 calc PR B 1
H74 H 1.3575 1.0275 0.2498 0.168 Uiso 0.50 1 calc PR B 1
C93 C 0.9940(13) 0.9437(13) 0.3388(12) 0.124(7) Uani 0.50 1 d PDU C 2
H75 H 0.9533 0.9536 0.3110 0.149 Uiso 0.50 1 calc PR C 2
H76 H 0.9660 0.9132 0.3633 0.149 Uiso 0.50 1 calc PR C 2
C94 C 1.0763(17) 0.9119(12) 0.3174(13) 0.133(7) Uani 0.50 1 d PDU C 2
H77 H 1.0703 0.9017 0.2808 0.159 Uiso 0.50 1 calc PR C 2
H78 H 1.0910 0.8705 0.3360 0.159 Uiso 0.50 1 calc PR C 2
C95 C 1.1448(14) 0.9671(15) 0.3265(12) 0.135(6) Uani 0.50 1 d PDU C 2
H79 H 1.2024 0.9478 0.3317 0.162 Uiso 0.50 1 calc PR C 2
H80 H 1.1467 0.9996 0.2982 0.162 Uiso 0.50 1 calc PR C 2
C96 C 1.1091(15) 0.9988(15) 0.3758(10) 0.135(7) Uani 0.50 1 d PDU C 2
H81 H 1.1186 0.9695 0.4056 0.162 Uiso 0.50 1 calc PR C 2
H82 H 1.1349 1.0431 0.3824 0.162 Uiso 0.50 1 calc PR C 2
O3 O 1.0202(14) 1.0041(10) 0.3637(8) 0.125(6) Uani 0.50 1 d PDU C 2
O4 O 1.2283(10) 0.9253(9) 0.0856(7) 0.194(5) Uani 1 1 d DU . .
C97 C 1.3773(11) 0.8913(13) 0.0763(8) 0.185(6) Uani 1 1 d DU . .
H83 H 1.4212 0.9242 0.0661 0.222 Uiso 0.50 1 calc PR . .
H84 H 1.3983 0.8457 0.0689 0.222 Uiso 0.50 1 calc PR . .
O5 O 0.9260(13) 1.0409(10) 0.2278(8) 0.106(5) Uani 0.50 1 d PDU D 2
C98 C 1.2919(14) 0.9049(15) 0.0503(7) 0.208(7) Uani 1 1 d DU . .
H85 H 1.2997 0.9402 0.0244 0.249 Uiso 0.50 1 calc PR . .
H86 H 1.2726 0.8639 0.0327 0.249 Uiso 0.50 1 calc PR . .
C99 C 1.035(2) 1.1118(15) 0.2510(11) 0.112(7) Uani 0.50 1 d PDU D 2
H87 H 0.9864 1.1425 0.2533 0.168 Uiso 0.50 1 calc PR D 2
H88 H 1.0851 1.1360 0.2382 0.168 Uiso 0.50 1 calc PR D 2
H89 H 1.0477 1.0937 0.2848 0.168 Uiso 0.50 1 calc PR D 2
C100 C 1.0133(14) 1.0548(14) 0.2148(11) 0.099(6) Uani 0.50 1 d PDU D 2
H90 H 1.0188 1.0689 0.1788 0.119 Uiso 0.50 1 calc PR D 2
H91 H 1.0503 1.0156 0.2208 0.119 Uiso 0.50 1 calc PR D 2
C101 C 1.3529(13) 0.8991(14) 0.1326(7) 0.210(6) Uani 1 1 d DU . .
H92 H 1.3805 0.8644 0.1538 0.252 Uiso 0.50 1 calc PR . .
H93 H 1.3689 0.9437 0.1457 0.252 Uiso 0.50 1 calc PR . .
C102 C 0.8972(19) 0.9812(13) 0.2033(11) 0.103(6) Uani 0.50 1 d PDU D 2
H94 H 0.9417 0.9464 0.2071 0.123 Uiso 0.50 1 calc PR D 2
H95 H 0.8905 0.9902 0.1665 0.123 Uiso 0.50 1 calc PR D 2
C103 C 0.813(2) 0.954(2) 0.2241(16) 0.095(8) Uani 0.50 1 d PDU D 2
H96 H 0.8236 0.9291 0.2555 0.142 Uiso 0.50 1 calc PR D 2
H97 H 0.7869 0.9243 0.1989 0.142 Uiso 0.50 1 calc PR D 2
H98 H 0.7740 0.9912 0.2311 0.142 Uiso 0.50 1 calc PR D 2
C104 C 1.2556(14) 0.8903(13) 0.1317(8) 0.215(7) Uani 1 1 d DU . .
H99 H 1.2400 0.8424 0.1301 0.258 Uiso 0.50 1 calc PR . .
H100 H 1.2291 0.9103 0.1623 0.258 Uiso 0.50 1 calc PR . .

loop_
_atom_site_aniso_label
_atom_site_aniso_U_11
_atom_site_aniso_U_22
_atom_site_aniso_U_33
_atom_site_aniso_U_23
_atom_site_aniso_U_13
_atom_site_aniso_U_12
C1 0.051(7) 0.063(7) 0.041(6) 0.010(5) -0.003(5) 0.013(6)
C2 0.035(6) 0.037(6) 0.053(6) 0.004(5) -0.015(5) 0.007(5)
C3 0.031(5) 0.054(6) 0.029(5) -0.001(5) -0.013(4) 0.002(5)
C4 0.039(6) 0.041(6) 0.037(5) 0.008(5) -0.015(5) -0.009(5)
C5 0.065(7) 0.039(6) 0.041(6) -0.015(5) -0.012(5) 0.005(5)
C6 0.066(7) 0.038(6) 0.037(5) -0.008(5) -0.016(5) -0.016(5)
C7 0.055(7) 0.040(6) 0.053(7) 0.011(5) 0.003(5) -0.006(5)
C8 0.045(6) 0.056(6) 0.037(5) 0.006(5) -0.005(5) 0.001(5)
C9 0.053(6) 0.038(5) 0.034(6) -0.003(4) 0.003(5) -0.004(5)
C10 0.044(6) 0.049(6) 0.048(6) 0.015(5) -0.006(5) -0.015(5)
C11 0.093(9) 0.052(6) 0.032(6) -0.005(5) 0.033(6) 0.021(7)
C12 0.037(6) 0.049(6) 0.059(7) -0.008(5) 0.013(5) -0.032(5)
C13 0.078(8) 0.049(6) 0.038(6) 0.022(5) -0.009(5) -0.005(6)
C14 0.077(8) 0.046(6) 0.021(5) -0.010(4) -0.001(5) 0.013(6)
C15 0.069(8) 0.063(7) 0.042(6) -0.016(6) -0.004(6) 0.000(6)
C16 0.084(8) 0.051(6) 0.039(6) 0.000(5) 0.004(6) 0.007(6)
C17 0.103(10) 0.046(7) 0.050(7) -0.010(5) -0.003(7) 0.002(7)
C18 0.077(8) 0.047(6) 0.038(6) -0.023(5) -0.013(6) 0.008(6)
C19 0.083(8) 0.036(6) 0.032(6) 0.004(5) 0.003(6) -0.021(6)
C20 0.035(6) 0.073(7) 0.051(7) 0.009(6) 0.000(5) -0.007(6)
C21 0.042(6) 0.065(7) 0.039(6) -0.009(5) 0.005(5) -0.009(5)
C22 0.041(6) 0.055(6) 0.044(6) -0.004(5) -0.008(5) -0.013(5)
C23 0.067(8) 0.055(7) 0.045(6) -0.011(5) -0.015(6) 0.002(6)
C24 0.062(8) 0.044(6) 0.093(10) -0.022(7) -0.008(7) -0.017(6)
C25 0.040(6) 0.053(6) 0.062(7) 0.003(6) 0.006(5) -0.004(5)
C26 0.058(7) 0.061(7) 0.030(5) 0.004(5) -0.006(5) -0.003(6)
C27 0.026(6) 0.085(8) 0.060(7) 0.007(6) 0.014(5) -0.013(5)
C28 0.042(6) 0.053(6) 0.047(6) 0.002(5) -0.026(5) 0.014(5)
C29 0.090(10) 0.089(9) 0.060(8) 0.043(7) 0.007(7) 0.011(8)
C30 0.053(7) 0.085(9) 0.067(8) -0.004(7) 0.008(6) 0.015(6)
C31 0.026(5) 0.056(7) 0.059(7) 0.028(5) -0.001(5) 0.003(5)
C32 0.040(6) 0.044(6) 0.077(8) -0.005(6) -0.009(6) -0.011(5)
C33 0.041(6) 0.051(6) 0.041(6) 0.006(5) 0.015(5) 0.010(5)
C34 0.041(6) 0.049(6) 0.063(7) -0.002(6) 0.020(5) 0.000(5)
C35 0.029(6) 0.067(8) 0.070(8) -0.004(6) 0.015(5) 0.014(5)
C36 0.031(5) 0.049(6) 0.070(8) -0.006(6) -0.002(5) 0.012(5)
C37 0.066(8) 0.071(8) 0.052(7) 0.020(6) 0.039(6) 0.053(7)
C38 0.073(8) 0.035(6) 0.063(8) -0.003(6) 0.035(6) -0.014(5)
C39 0.056(7) 0.052(7) 0.066(8) 0.008(6) 0.039(6) 0.012(6)
C40 0.044(6) 0.062(8) 0.056(7) -0.002(6) 0.028(5) -0.017(6)
C41 0.050(7) 0.039(6) 0.068(8) -0.009(6) 0.016(6) -0.008(5)
C42 0.086(8) 0.028(5) 0.053(7) -0.021(5) 0.026(6) 0.002(5)
C43 0.045(6) 0.044(6) 0.050(6) -0.011(5) 0.021(5) 0.008(5)
C44 0.057(7) 0.043(6) 0.067(7) 0.000(6) 0.007(6) 0.010(5)
C45 0.088(9) 0.047(7) 0.055(7) 0.001(6) 0.026(7) 0.002(7)
C46 0.057(7) 0.045(7) 0.056(7) -0.006(5) 0.024(6) -0.001(6)
C47 0.099(10) 0.033(7) 0.079(9) -0.034(6) 0.033(8) -0.012(6)
C48 0.075(9) 0.038(6) 0.068(8) -0.006(6) 0.011(7) -0.015(6)
C49 0.059(8) 0.058(7) 0.069(8) -0.009(6) 0.015(6) -0.011(6)
C50 0.069(9) 0.080(9) 0.093(10) -0.014(8) 0.005(7) 0.003(8)
C51 0.054(8) 0.049(7) 0.096(9) -0.013(6) -0.016(7) -0.001(6)
C52 0.044(6) 0.080(8) 0.046(6) 0.009(6) 0.007(5) 0.002(6)
C53 0.048(7) 0.108(10) 0.039(6) -0.039(6) 0.024(5) -0.019(7)
C54 0.112(12) 0.070(8) 0.055(7) -0.021(7) 0.041(7) -0.006(8)
C55 0.061(7) 0.030(5) 0.029(5) 0.009(4) -0.003(5) -0.004(5)
C56 0.078(8) 0.028(5) 0.032(5) -0.004(4) -0.001(5) 0.013(5)
C57 0.053(6) 0.057(7) 0.032(5) 0.003(5) 0.000(5) -0.010(6)
C58 0.060(7) 0.066(7) 0.064(8) -0.024(7) -0.004(6) -0.003(6)
C59 0.034(5) 0.057(6) 0.055(7) 0.005(5) 0.011(5) -0.005(5)
C60 0.032(5) 0.066(7) 0.061(7) -0.008(6) -0.005(5) 0.003(5)
C61 0.042(6) 0.058(7) 0.056(7) 0.001(6) 0.005(5) 0.009(6)
C62 0.040(6) 0.067(7) 0.047(6) 0.009(5) 0.013(5) 0.042(6)
C63 0.058(8) 0.086(9) 0.047(7) -0.007(6) 0.035(6) -0.005(6)
C64 0.050(6) 0.061(7) 0.029(5) -0.006(5) 0.005(5) 0.019(6)
C65 0.041(7) 0.055(7) 0.075(8) 0.005(6) 0.001(6) -0.001(6)
C66 0.053(7) 0.081(9) 0.081(9) -0.020(7) 0.010(7) 0.006(7)
C67 0.036(6) 0.037(6) 0.077(8) -0.024(5) 0.017(5) 0.007(5)
C68 0.064(8) 0.094(9) 0.033(6) 0.008(6) 0.007(5) 0.056(7)
C69 0.036(6) 0.057(7) 0.075(8) -0.008(6) 0.020(6) 0.020(5)
C70 0.050(6) 0.054(6) 0.031(5) -0.009(5) 0.007(5) 0.011(5)
C71 0.070(9) 0.055(7) 0.074(9) 0.024(6) 0.015(7) 0.020(7)
C72 0.060(7) 0.050(6) 0.048(7) 0.009(5) -0.008(6) -0.019(5)
C73 0.064(7) 0.062(7) 0.042(6) 0.013(6) 0.015(5) 0.008(6)
C74 0.093(10) 0.083(9) 0.048(7) 0.008(7) 0.009(7) -0.016(8)
C75 0.078(9) 0.057(7) 0.074(9) -0.003(7) 0.003(7) -0.014(6)
C76 0.078(8) 0.057(8) 0.046(7) -0.008(6) -0.017(6) -0.001(6)
C77 0.079(9) 0.085(10) 0.051(7) 0.007(7) -0.008(6) 0.039(8)
C78 0.054(7) 0.058(7) 0.096(10) -0.009(7) 0.007(7) 0.023(6)
C79 0.046(6) 0.053(6) 0.028(5) -0.004(5) 0.008(5) 0.000(5)
C80 0.035(6) 0.062(7) 0.057(7) 0.011(5) -0.014(5) -0.014(5)
C81 0.049(7) 0.084(8) 0.056(7) 0.004(6) -0.013(5) 0.005(6)
C82 0.063(7) 0.045(6) 0.058(7) -0.006(6) -0.025(6) 0.015(6)
C83 0.053(7) 0.093(10) 0.035(6) 0.006(6) 0.002(5) 0.029(7)
C84 0.041(6) 0.066(7) 0.055(7) 0.005(6) 0.015(5) -0.012(6)
C85 0.050(10) 0.076(11) 0.063(12) -0.003(10) 0.006(9) 0.002(10)
C86 0.064(9) 0.083(10) 0.070(9) 0.018(9) -0.002(8) -0.005(9)
O1 0.049(7) 0.090(8) 0.067(7) -0.005(7) 0.014(6) -0.002(6)
C87 0.067(9) 0.104(10) 0.077(10) -0.014(9) 0.022(9) -0.007(9)
C88 0.061(10) 0.103(11) 0.089(11) -0.043(10) 0.018(9) 0.015(9)
C89 0.128(13) 0.123(12) 0.143(13) 0.014(11) -0.005(12) -0.003(11)
C90 0.125(12) 0.118(11) 0.132(12) 0.013(10) -0.004(11) -0.010(10)
O2 0.126(9) 0.114(9) 0.134(9) 0.010(8) -0.008(9) -0.018(8)
C91 0.129(11) 0.119(10) 0.135(11) 0.000(10) -0.002(10) -0.017(9)
C92 0.119(12) 0.096(12) 0.121(12) 0.008(11) -0.017(11) -0.006(11)
C93 0.136(11) 0.110(10) 0.127(11) 0.000(9) 0.023(10) 0.000(10)
C94 0.139(11) 0.123(11) 0.136(11) 0.004(10) 0.017(10) -0.015(10)
C95 0.143(9) 0.122(9) 0.141(9) -0.001(8) 0.008(9) -0.008(8)
C96 0.144(11) 0.127(10) 0.134(11) 0.005(10) 0.014(10) -0.012(10)
O3 0.131(10) 0.119(9) 0.125(10) 0.014(8) 0.027(9) -0.019(9)
O4 0.223(10) 0.193(9) 0.166(9) 0.026(8) -0.046(8) 0.006(9)
C97 0.201(11) 0.184(10) 0.170(10) 0.025(9) -0.028(10) 0.006(10)
O5 0.102(9) 0.107(9) 0.110(9) 0.015(8) -0.014(8) -0.003(8)
C98 0.226(11) 0.208(10) 0.188(11) 0.026(10) -0.014(10) -0.007(10)
C99 0.103(12) 0.119(12) 0.115(12) 0.008(11) -0.003(11) -0.016(11)
C100 0.097(11) 0.100(11) 0.099(11) 0.022(9) -0.002(10) -0.009(10)
C101 0.223(11) 0.209(10) 0.199(10) 0.008(10) -0.018(10) -0.001(10)
C102 0.106(11) 0.101(11) 0.101(11) 0.015(10) -0.014(10) -0.004(10)
C103 0.091(13) 0.093(13) 0.101(13) 0.014(11) -0.010(11) 0.007(11)
C104 0.231(11) 0.214(10) 0.199(11) 0.016(10) -0.024(10) 0.003(10)

loop_
_atom_type_symbol
_atom_type_description
_atom_type_scat_dispersion_real
_atom_type_scat_dispersion_imag
_atom_type_scat_source
C C 0.0033 0.0016 'International Tables Vol C Tables 4.2.6.8 and 6.1.1.4'
H H 0.0000 0.0000 'International Tables Vol C Tables 4.2.6.8 and 6.1.1.4'
O O 0.0106 0.0060 'International Tables Vol C Tables 4.2.6.8 and 6.1.1.4'

loop_
_geom_angle_atom_site_label_1
_geom_angle_atom_site_label_2
_geom_angle_atom_site_label_3
_geom_angle
C2 C1 C6 120.5(10)
C2 C1 C7 121.6(9)
C6 C1 C7 115.8(9)
C1 C2 C3 122.5(9)
C1 C2 H1 118.7
C3 C2 H1 118.7
C4 C3 C2 116.3(8)
C4 C3 C31 119.4(9)
C2 C3 C31 121.6(9)
C3 C4 C5 122.7(8)
C3 C4 H2 118.7
C5 C4 H2 118.7
C6 C5 C4 116.9(9)
C6 C5 C55 117.7(9)
C4 C5 C55 123.4(9)
C1 C6 C5 120.3(10)
C1 C6 H3 119.9
C5 C6 H3 119.9
C12 C7 C8 121.0(9)
C12 C7 C1 118.3(9)
C8 C7 C1 120.3(9)
C9 C8 C7 118.4(9)
C9 C8 H4 120.8
C7 C8 H4 120.8
C10 C9 C8 122.8(9)
C10 C9 H5 118.6
C8 C9 H5 118.6
C9 C10 C11 116.1(9)
C9 C10 C13 124.2(9)
C11 C10 C13 119.1(9)
C12 C11 C10 123.1(9)
C12 C11 H6 118.5
C10 C11 H6 118.5
C7 C12 C11 117.6(9)
C7 C12 H7 121.2
C11 C12 H7 121.2
C14 C13 C18 119.5(10)
C14 C13 C10 119.3(9)
C18 C13 C10 120.3(10)
C15 C14 C13 121.7(9)
C15 C14 H8 119.2
C13 C14 H8 119.2
C14 C15 C16 121.2(11)
C14 C15 H9 119.4
C16 C15 H9 119.4
C15 C16 C17 115.2(10)
C15 C16 C19 120.4(10)
C17 C16 C19 122.8(9)
C18 C17 C16 123.4(10)
C18 C17 H10 118.3
C16 C17 H10 118.3
C17 C18 C13 117.7(10)
C17 C18 H11 121.1
C13 C18 H11 121.1
C24 C19 C20 114.4(10)
C24 C19 C16 119.1(11)
C20 C19 C16 125.3(9)
C21 C20 C19 120.4(10)
C21 C20 H12 119.8
C19 C20 H12 119.8
C22 C21 C20 125.0(10)
C22 C21 H13 117.5
C20 C21 H13 117.5
C21 C22 C23 117.3(10)
C21 C22 C25 123.3(10)
C23 C22 C25 117.8(9)
C24 C23 C22 119.0(10)
C24 C23 H14 120.5
C22 C23 H14 120.5
C23 C24 C19 122.4(11)
C23 C24 H15 118.8
C19 C24 H15 118.8
C26 C25 C30 115.2(10)
C26 C25 C22 123.0(9)
C30 C25 C22 120.4(10)
C25 C26 C27 123.4(10)
C25 C26 H16 118.3
C27 C26 H16 118.3
C28 C27 C26 120.3(10)
C28 C27 H17 119.8
C26 C27 H17 119.8
C27 C28 C29 118.3(10)
C27 C28 C79 124.2(9)
C29 C28 C79 116.4(10)
C28 C29 C30 119.9(11)
C28 C29 H18 120.1
C30 C29 H18 120.1
C25 C30 C29 120.3(11)
C25 C30 H19 119.9
C29 C30 H19 119.9
C32 C31 C3 123.7(9)
C32 C31 C36 112.6(9)
C3 C31 C36 120.3(9)
C33 C32 C31 126.1(10)
C33 C32 H20 116.9
C31 C32 H20 116.9
C32 C33 C34 119.7(10)
C32 C33 H21 120.2
C34 C33 H21 120.2
C33 C34 C35 117.9(10)
C33 C34 C37 118.1(9)
C35 C34 C37 122.1(9)
C36 C35 C34 120.1(10)
C36 C35 H22 120.0
C34 C35 H22 120.0
C35 C36 C31 121.3(10)
C35 C36 H23 119.3
C31 C36 H23 119.3
C42 C37 C38 118.3(11)
C42 C37 C34 119.5(9)
C38 C37 C34 121.3(11)
C39 C38 C37 119.5(11)
C39 C38 H24 120.3
C37 C38 H24 120.3
C38 C39 C40 123.1(10)
C38 C39 H25 118.4
C40 C39 H25 118.4
C41 C40 C39 116.3(11)
C41 C40 C43 120.7(10)
C39 C40 C43 121.5(10)
C40 C41 C42 121.6(10)
C40 C41 H26 119.2
C42 C41 H26 119.2
C37 C42 C41 120.2(10)
C37 C42 H27 119.9
C41 C42 H27 119.9
C44 C43 C48 117.0(11)
C44 C43 C40 122.3(10)
C48 C43 C40 120.1(10)
C43 C44 C45 119.6(10)
C43 C44 H28 120.2
C45 C44 H28 120.2
C46 C45 C44 123.5(10)
C46 C45 H29 118.2
C44 C45 H29 118.2
C47 C46 C45 115.1(11)
C47 C46 C49 120.5(10)
C45 C46 C49 123.1(10)
C46 C47 C48 123.2(11)
C46 C47 H30 118.4
C48 C47 H30 118.4
C47 C48 C43 121.1(10)
C47 C48 H31 119.4
C43 C48 H31 119.4
C50 C49 C54 115.0(12)
C50 C49 C46 122.1(11)
C54 C49 C46 121.6(11)
C51 C50 C49 122.7(12)
C51 C50 H32 118.6
C49 C50 H32 118.6
C52 C51 C50 120.1(11)
C52 C51 H33 119.9
C50 C51 H33 119.9
C51 C52 C53 117.9(10)
C51 C52 C81 120.6(11)
C53 C52 C81 120.3(10)
C54 C53 C52 121.2(10)
C54 C53 H34 119.4
C52 C53 H34 119.4
C53 C54 C49 120.5(11)
C53 C54 H35 119.8
C49 C54 H35 119.8
C60 C55 C56 116.8(9)
C60 C55 C5 120.6(9)
C56 C55 C5 121.4(8)
C55 C56 C57 122.0(9)
C55 C56 H36 119.0
C57 C56 H36 119.0
C56 C57 C58 118.7(10)
C56 C57 H37 120.6
C58 C57 H37 120.6
C59 C58 C57 120.2(10)
C59 C58 C61 115.9(10)
C57 C58 C61 122.2(10)
C58 C59 C60 115.8(10)
C58 C59 H38 122.1
C60 C59 H38 122.1
C55 C60 C59 124.7(10)
C55 C60 H39 117.7
C59 C60 H39 117.7
C62 C61 C66 117.5(10)
C62 C61 C58 117.6(9)
C66 C61 C58 124.0(10)
C61 C62 C63 120.3(10)
C61 C62 H40 119.8
C63 C62 H40 119.8
C62 C63 C64 121.0(10)
C62 C63 H41 119.5
C64 C63 H41 119.5
C65 C64 C63 115.5(10)
C65 C64 C67 125.4(10)
C63 C64 C67 117.1(10)
C66 C65 C64 123.4(11)
C66 C65 H42 118.3
C64 C65 H42 118.3
C65 C66 C61 120.7(11)
C65 C66 H43 119.7
C61 C66 H43 119.7
C68 C67 C72 116.4(10)
C68 C67 C64 122.6(10)
C72 C67 C64 119.9(9)
C67 C68 C69 121.3(10)
C67 C68 H44 119.3
C69 C68 H44 119.3
C70 C69 C68 121.3(11)
C70 C69 H45 119.3
C68 C69 H45 119.3
C69 C70 C71 117.6(10)
C69 C70 C73 119.8(10)
C71 C70 C73 120.3(9)
C72 C71 C70 120.8(10)
C72 C71 H46 119.6
C70 C71 H46 119.6
C71 C72 C67 121.8(10)
C71 C72 H47 119.1
C67 C72 H47 119.1
C78 C73 C74 118.8(11)
C78 C73 C70 122.6(10)
C74 C73 C70 118.1(10)
C75 C74 C73 119.8(11)
C75 C74 H48 120.1
C73 C74 H48 120.1
C76 C75 C74 121.0(11)
C76 C75 H49 119.5
C74 C75 H49 119.5
C77 C76 C75 119.0(11)
C77 C76 C83 122.4(11)
C75 C76 C83 117.3(10)
C76 C77 C78 121.0(11)
C76 C77 H50 119.5
C78 C77 H50 119.5
C73 C78 C77 119.5(11)
C73 C78 H51 120.3
C77 C78 H51 120.3
C80 C79 C84 122.6(9)
C80 C79 C28 121.6(9)
C84 C79 C28 114.0(8)
C79 C80 C81 118.6(10)
C79 C80 H52 120.7
C81 C80 H52 120.7
C82 C81 C80 118.0(10)
C82 C81 C52 121.1(11)
C80 C81 C52 119.1(10)
C83 C82 C81 121.8(11)
C83 C82 H53 119.1
C81 C82 H53 119.1
C82 C83 C84 119.4(10)
C82 C83 C76 118.6(11)
C84 C83 C76 119.6(10)
C79 C84 C83 119.0(9)
C79 C84 H54 120.5
C83 C84 H54 120.5
O1 C86 C85 119(2)
O1 C86 H58 107.6
C85 C86 H58 107.6
O1 C86 H59 107.6
C85 C86 H59 107.6
H58 C86 H59 107.0
C86 O1 C87 116.4(16)
O1 C87 C88 111.8(16)
O1 C87 H60 109.3
C88 C87 H60 109.3
O1 C87 H61 109.3
C88 C87 H61 109.3
H60 C87 H61 107.9
O2 C90 C89 106(3)
O2 C90 H68 110.5
C89 C90 H68 110.5
O2 C90 H69 110.5
C89 C90 H69 110.5
H68 C90 H69 108.7
C91 O2 C90 110(2)
O2 C91 C92 96(2)
O2 C91 H70 112.5
C92 C91 H70 112.5
O2 C91 H71 112.5
C92 C91 H71 112.5
H70 C91 H71 110.0
O3 C93 C94 106.0(9)
O3 C93 H75 110.5
C94 C93 H75 110.5
O3 C93 H76 110.5
C94 C93 H76 110.5
H75 C93 H76 108.7
C93 C94 C95 103.1(9)
C93 C94 H77 111.1
C95 C94 H77 111.1
C93 C94 H78 111.1
C95 C94 H78 111.1
H77 C94 H78 109.1
C96 C95 C94 99.8(10)
C96 C95 H79 111.8
C94 C95 H79 111.8
C96 C95 H80 111.8
C94 C95 H80 111.8
H79 C95 H80 109.5
O3 C96 C95 101.3(11)
O3 C96 H81 111.5
C95 C96 H81 111.5
O3 C96 H82 111.5
C95 C96 H82 111.5
H81 C96 H82 109.3
C96 O3 C93 108.4(11)
C98 O4 C104 101.4(13)
C98 C97 C101 101.2(8)
C98 C97 H83 111.5
C101 C97 H83 111.5
C98 C97 H84 111.5
C101 C97 H84 111.5
H83 C97 H84 109.3
C102 O5 C100 111(2)
O4 C98 C97 111.9(10)
O4 C98 H85 109.2
C97 C98 H85 109.2
O4 C98 H86 109.2
C97 C98 H86 109.2
H85 C98 H86 107.9
C100 C99 H87 109.5
C100 C99 H88 109.5
H87 C99 H88 109.5
C100 C99 H89 109.5
H87 C99 H89 109.5
H88 C99 H89 109.5
O5 C100 C99 102(2)
O5 C100 H90 111.3
C99 C100 H90 111.3
O5 C100 H91 111.3
C99 C100 H91 111.3
H90 C100 H91 109.2
C104 C101 C97 102.8(10)
C104 C101 H92 111.2
C97 C101 H92 111.2
C104 C101 H93 111.2
C97 C101 H93 111.2
H92 C101 H93 109.1
O5 C102 C103 114(3)
O5 C102 H94 108.7
C103 C102 H94 108.7
O5 C102 H95 108.7
C103 C102 H95 108.7
H94 C102 H95 107.6
C102 C103 H96 109.5
C102 C103 H97 109.5
H96 C103 H97 109.5
C102 C103 H98 109.5
H96 C103 H98 109.5
H97 C103 H98 109.5
O4 C104 C101 104.3(11)
O4 C104 H99 110.9
C101 C104 H99 110.9
O4 C104 H100 110.9
C101 C104 H100 110.9
H99 C104 H100 108.9

loop_
_geom_bond_atom_site_label_1
_geom_bond_atom_site_label_2
_geom_bond_distance
C1 C2 1.368(14)
C1 C6 1.432(14)
C1 C7 1.598(15)
C2 C3 1.444(13)
C2 H1 0.9500
C3 C4 1.425(13)
C3 C31 1.475(13)
C4 C5 1.441(13)
C4 H2 0.9500
C5 C6 1.439(13)
C5 C55 1.480(13)
C6 H3 0.9500
C7 C12 1.379(14)
C7 C8 1.404(13)
C8 C9 1.397(13)
C8 H4 0.9500
C9 C10 1.374(13)
C9 H5 0.9500
C10 C11 1.408(14)
C10 C13 1.537(15)
C11 C12 1.402(14)
C11 H6 0.9500
C12 H7 0.9500
C13 C14 1.417(15)
C13 C18 1.429(14)
C14 C15 1.377(14)
C14 H8 0.9500
C15 C16 1.442(14)
C15 H9 0.9500
C16 C17 1.449(16)
C16 C19 1.494(15)
C17 C18 1.405(15)
C17 H10 0.9500
C18 H11 0.9500
C19 C24 1.429(15)
C19 C20 1.438(15)
C20 C21 1.373(14)
C20 H12 0.9500
C21 C22 1.328(13)
C21 H13 0.9500
C22 C23 1.441(14)
C22 C25 1.517(14)
C23 C24 1.402(15)
C23 H14 0.9500
C24 H15 0.9500
C25 C26 1.384(14)
C25 C30 1.419(15)
C26 C27 1.414(14)
C26 H16 0.9500
C27 C28 1.361(14)
C27 H17 0.9500
C28 C29 1.396(16)
C28 C79 1.542(14)
C29 C30 1.454(16)
C29 H18 0.9500
C30 H19 0.9500
C31 C32 1.402(14)
C31 C36 1.481(14)
C32 C33 1.334(14)
C32 H20 0.9500
C33 C34 1.398(13)
C33 H21 0.9500
C34 C35 1.429(14)
C34 C37 1.567(16)
C35 C36 1.368(15)
C35 H22 0.9500
C36 H23 0.9500
C37 C42 1.406(16)
C37 C38 1.411(14)
C38 C39 1.383(16)
C38 H24 0.9500
C39 C40 1.428(15)
C39 H25 0.9500
C40 C41 1.387(15)
C40 C43 1.529(15)
C41 C42 1.424(16)
C41 H26 0.9500
C42 H27 0.9500
C43 C44 1.405(14)
C43 C48 1.429(15)
C44 C45 1.435(17)
C44 H28 0.9500
C45 C46 1.415(16)
C45 H29 0.9500
C46 C47 1.389(16)
C46 C49 1.484(16)
C47 C48 1.411(17)
C47 H30 0.9500
C48 H31 0.9500
C49 C50 1.423(17)
C49 C54 1.430(17)
C50 C51 1.394(17)
C50 H32 0.9500
C51 C52 1.384(15)
C51 H33 0.9500
C52 C53 1.407(15)
C52 C81 1.532(16)
C53 C54 1.405(17)
C53 H34 0.9500
C54 H35 0.9500
C55 C60 1.336(13)
C55 C56 1.410(14)
C56 C57 1.411(13)
C56 H36 0.9500
C57 C58 1.412(15)
C57 H37 0.9500
C58 C59 1.406(14)
C58 C61 1.518(15)
C59 C60 1.460(14)
C59 H38 0.9500
C60 H39 0.9500
C61 C62 1.398(15)
C61 C66 1.442(16)
C62 C63 1.412(15)
C62 H40 0.9500
C63 C64 1.475(15)
C63 H41 0.9500
C64 C65 1.391(14)
C64 C67 1.505(15)
C65 C66 1.376(16)
C65 H42 0.9500
C66 H43 0.9500
C67 C68 1.411(16)
C67 C72 1.414(15)
C68 C69 1.417(15)
C68 H44 0.9500
C69 C70 1.386(14)
C69 H45 0.9500
C70 C71 1.423(16)
C70 C73 1.498(15)
C71 C72 1.398(16)
C71 H46 0.9500
C72 H47 0.9500
C73 C78 1.368(16)
C73 C74 1.446(16)
C74 C75 1.432(16)
C74 H48 0.9500
C75 C76 1.431(16)
C75 H49 0.9500
C76 C77 1.348(16)
C76 C83 1.494(15)
C77 C78 1.521(17)
C77 H50 0.9500
C78 H51 0.9500
C79 C80 1.398(13)
C79 C84 1.431(14)
C80 C81 1.485(15)
C80 H52 0.9500
C81 C82 1.447(15)
C82 C83 1.415(15)
C82 H53 0.9500
C83 C84 1.446(16)
C84 H54 0.9500
C85 C86 1.528(10)
C85 H55 0.9800
C85 H56 0.9800
C85 H57 0.9800
C86 O1 1.416(10)
C86 H58 0.9900
C86 H59 0.9900
O1 C87 1.436(10)
C87 C88 1.533(10)
C87 H60 0.9900
C87 H61 0.9900
C88 H62 0.9800
C88 H63 0.9800
C88 H64 0.9800
C89 C90 1.530(10)
C89 H65 0.9800
C89 H66 0.9800
C89 H67 0.9800
C90 O2 1.438(10)
C90 H68 0.9900
C90 H69 0.9900
O2 C91 1.432(10)
C91 C92 1.512(10)
C91 H70 0.9900
C91 H71 0.9900
C92 H72 0.9800
C92 H73 0.9800
C92 H74 0.9800
C93 O3 1.437(10)
C93 C94 1.544(10)
C93 H75 0.9900
C93 H76 0.9900
C94 C95 1.558(10)
C94 H77 0.9900
C94 H78 0.9900
C95 C96 1.549(10)
C95 H79 0.9900
C95 H80 0.9900
C96 O3 1.433(10)
C96 H81 0.9900
C96 H82 0.9900
O4 C98 1.422(10)
O4 C104 1.466(10)
C97 C98 1.526(9)
C97 C101 1.538(10)
C97 H83 0.9900
C97 H84 0.9900
O5 C102 1.431(10)
O5 C100 1.437(10)
C98 H85 0.9900
C98 H86 0.9900
C99 C100 1.525(10)
C99 H87 0.9800
C99 H88 0.9800
C99 H89 0.9800
C100 H90 0.9900
C100 H91 0.9900
C101 C104 1.533(10)
C101 H92 0.9900
C101 H93 0.9900
C102 C103 1.530(10)
C102 H94 0.9900
C102 H95 0.9900
C103 H96 0.9800
C103 H97 0.9800
C103 H98 0.9800
C104 H99 0.9900
C104 H100 0.9900

loop_
_geom_torsion_atom_site_label_1
_geom_torsion_atom_site_label_2
_geom_torsion_atom_site_label_3
_geom_torsion_atom_site_label_4
_geom_torsion
C6 C1 C2 C3 -2.9(14)
C7 C1 C2 C3 -165.7(8)
C1 C2 C3 C4 -2.7(13)
C1 C2 C3 C31 158.7(9)
C2 C3 C4 C5 9.3(12)
C31 C3 C4 C5 -152.5(8)
C3 C4 C5 C6 -9.9(13)
C3 C4 C5 C55 153.9(9)
C2 C1 C6 C5 2.2(14)
C7 C1 C6 C5 166.0(8)
C4 C5 C6 C1 4.0(13)
C55 C5 C6 C1 -160.7(8)
C2 C1 C7 C12 17.6(14)
C6 C1 C7 C12 -146.0(10)
C2 C1 C7 C8 -169.3(9)
C6 C1 C7 C8 27.1(13)
C12 C7 C8 C9 9.0(14)
C1 C7 C8 C9 -163.9(8)
C7 C8 C9 C10 -2.2(14)
C8 C9 C10 C11 -6.9(14)
C8 C9 C10 C13 163.6(9)
C9 C10 C11 C12 10.0(15)
C13 C10 C11 C12 -161.0(10)
C8 C7 C12 C11 -6.0(15)
C1 C7 C12 C11 167.0(9)
C10 C11 C12 C7 -3.8(16)
C9 C10 C13 C14 -39.5(13)
C11 C10 C13 C14 130.8(10)
C9 C10 C13 C18 151.5(10)
C11 C10 C13 C18 -38.2(13)
C18 C13 C14 C15 7.6(15)
C10 C13 C14 C15 -161.5(9)
C13 C14 C15 C16 1.8(16)
C14 C15 C16 C17 -10.5(15)
C14 C15 C16 C19 155.6(10)
C15 C16 C17 C18 10.7(16)
C19 C16 C17 C18 -155.1(10)
C16 C17 C18 C13 -1.9(16)
C14 C13 C18 C17 -7.4(14)
C10 C13 C18 C17 161.6(9)
C15 C16 C19 C24 -143.2(10)
C17 C16 C19 C24 21.9(15)
C15 C16 C19 C20 23.6(15)
C17 C16 C19 C20 -171.4(10)
C24 C19 C20 C21 9.3(14)
C16 C19 C20 C21 -158.0(10)
C19 C20 C21 C22 0.0(16)
C20 C21 C22 C23 -8.9(15)
C20 C21 C22 C25 156.5(10)
C21 C22 C23 C24 7.8(14)
C25 C22 C23 C24 -158.4(9)
C22 C23 C24 C19 1.8(15)
C20 C19 C24 C23 -10.1(14)
C16 C19 C24 C23 158.1(10)
C21 C22 C25 C26 10.8(15)
C23 C22 C25 C26 176.1(9)
C21 C22 C25 C30 -155.1(11)
C23 C22 C25 C30 10.2(14)
C30 C25 C26 C27 11.0(15)
C22 C25 C26 C27 -155.6(9)
C25 C26 C27 C28 2.8(16)
C26 C27 C28 C29 -14.9(15)
C26 C27 C28 C79 152.2(9)
C27 C28 C29 C30 12.8(17)
C79 C28 C29 C30 -155.3(10)
C26 C25 C30 C29 -12.6(16)
C22 C25 C30 C29 154.4(11)
C28 C29 C30 C25 1.2(18)
C4 C3 C31 C32 28.4(14)
C2 C3 C31 C32 -132.5(11)
C4 C3 C31 C36 -173.9(8)
C2 C3 C31 C36 25.3(13)
C3 C31 C32 C33 148.0(10)
C36 C31 C32 C33 -11.3(14)
C31 C32 C33 C34 0.2(16)
C32 C33 C34 C35 12.8(15)
C32 C33 C34 C37 -151.8(10)
C33 C34 C35 C36 -13.7(15)
C37 C34 C35 C36 150.2(10)
C34 C35 C36 C31 2.1(15)
C32 C31 C36 C35 9.8(14)
C3 C31 C36 C35 -150.3(10)
C33 C34 C37 C42 141.9(10)
C35 C34 C37 C42 -22.0(15)
C33 C34 C37 C38 -27.0(15)
C35 C34 C37 C38 169.1(10)
C42 C37 C38 C39 -9.6(15)
C34 C37 C38 C39 159.4(9)
C37 C38 C39 C40 0.6(15)
C38 C39 C40 C41 6.3(14)
C38 C39 C40 C43 -159.6(9)
C39 C40 C41 C42 -4.1(14)
C43 C40 C41 C42 161.9(9)
C38 C37 C42 C41 11.7(15)
C34 C37 C42 C41 -157.5(9)
C40 C41 C42 C37 -4.7(15)
C41 C40 C43 C44 -172.9(9)
C39 C40 C43 C44 -7.6(14)
C41 C40 C43 C48 -1.7(14)
C39 C40 C43 C48 163.5(9)
C48 C43 C44 C45 -4.8(14)
C40 C43 C44 C45 166.6(9)
C43 C44 C45 C46 0.1(16)
C44 C45 C46 C47 4.6(15)
C44 C45 C46 C49 -162.6(10)
C45 C46 C47 C48 -4.6(15)
C49 C46 C47 C48 162.9(10)
C46 C47 C48 C43 0.0(17)
C44 C43 C48 C47 4.8(15)
C40 C43 C48 C47 -166.8(9)
C47 C46 C49 C50 -137.5(12)
C45 C46 C49 C50 29.0(16)
C47 C46 C49 C54 28.8(16)
C45 C46 C49 C54 -164.7(10)
C54 C49 C50 C51 -11.8(19)
C46 C49 C50 C51 155.3(12)
C49 C50 C51 C52 -1(2)
C50 C51 C52 C53 13.9(18)
C50 C51 C52 C81 -153.2(12)
C51 C52 C53 C54 -13.0(17)
C81 C52 C53 C54 154.2(11)
C52 C53 C54 C49 -0.7(18)
C50 C49 C54 C53 12.6(17)
C46 C49 C54 C53 -154.6(12)
C6 C5 C55 C60 136.5(10)
C4 C5 C55 C60 -27.2(14)
C6 C5 C55 C56 -30.5(13)
C4 C5 C55 C56 165.8(9)
C60 C55 C56 C57 -6.3(14)
C5 C55 C56 C57 161.2(9)
C55 C56 C57 C58 -5.3(14)
C56 C57 C58 C59 14.0(14)
C56 C57 C58 C61 -150.6(10)
C57 C58 C59 C60 -10.8(14)
C61 C58 C59 C60 154.7(9)
C56 C55 C60 C59 9.7(15)
C5 C55 C60 C59 -157.9(10)
C58 C59 C60 C55 -1.3(15)
C59 C58 C61 C62 -137.6(10)
C57 C58 C61 C62 27.6(15)
C59 C58 C61 C66 31.2(15)
C57 C58 C61 C66 -163.6(10)
C66 C61 C62 C63 -13.8(15)
C58 C61 C62 C63 155.8(9)
C61 C62 C63 C64 5.2(14)
C62 C63 C64 C65 4.0(13)
C62 C63 C64 C67 -160.9(9)
C63 C64 C65 C66 -4.2(15)
C67 C64 C65 C66 159.3(10)
C64 C65 C66 C61 -4.6(17)
C62 C61 C66 C65 13.8(15)
C58 C61 C66 C65 -155.1(11)
C65 C64 C67 C68 169.4(10)
C63 C64 C67 C68 -27.3(13)
C65 C64 C67 C72 -22.6(14)
C63 C64 C67 C72 140.6(9)
C72 C67 C68 C69 -8.3(14)
C64 C67 C68 C69 160.0(9)
C67 C68 C69 C70 1.9(15)
C68 C69 C70 C71 4.9(14)
C68 C69 C70 C73 -158.0(9)
C69 C70 C71 C72 -5.2(15)
C73 C70 C71 C72 157.6(10)
C70 C71 C72 C67 -1.5(16)
C68 C67 C72 C71 8.1(15)
C64 C67 C72 C71 -160.6(10)
C69 C70 C73 C78 -155.4(10)
C71 C70 C73 C78 42.2(15)
C69 C70 C73 C74 32.9(15)
C71 C70 C73 C74 -129.5(12)
C78 C73 C74 C75 -11.0(18)
C70 C73 C74 C75 161.0(11)
C73 C74 C75 C76 6.1(19)
C74 C75 C76 C77 0.9(19)
C74 C75 C76 C83 -166.6(12)
C75 C76 C77 C78 -3.0(18)
C83 C76 C77 C78 163.8(10)
C74 C73 C78 C77 8.9(16)
C70 C73 C78 C77 -162.7(10)
C76 C77 C78 C73 -2.1(17)
C27 C28 C79 C80 174.8(9)
C29 C28 C79 C80 -17.9(14)
C27 C28 C79 C84 -20.0(14)
C29 C28 C79 C84 147.3(10)
C84 C79 C80 C81 -8.8(14)
C28 C79 C80 C81 155.1(9)
C79 C80 C81 C82 6.4(14)
C79 C80 C81 C52 -158.1(9)
C51 C52 C81 C82 -0.2(16)
C53 C52 C81 C82 -167.1(10)
C51 C52 C81 C80 163.8(10)
C53 C52 C81 C80 -3.1(15)
C80 C81 C82 C83 -3.7(14)
C52 C81 C82 C83 160.4(9)
C81 C82 C83 C84 3.1(15)
C81 C82 C83 C76 -159.1(10)
C77 C76 C83 C82 -36.7(16)
C75 C76 C83 C82 130.2(11)
C77 C76 C83 C84 161.1(11)
C75 C76 C83 C84 -32.0(15)
C80 C79 C84 C83 8.1(15)
C28 C79 C84 C83 -156.9(9)
C82 C83 C84 C79 -5.0(15)
C76 C83 C84 C79 157.1(10)
C85 C86 O1 C87 -174(2)
C86 O1 C87 C88 -177(2)
C89 C90 O2 C91 171(3)
C90 O2 C91 C92 176(3)
O3 C93 C94 C95 -8(3)
C93 C94 C95 C96 32(3)
C94 C95 C96 O3 -45(2)
C95 C96 O3 C93 42(3)
C94 C93 O3 C96 -22(3)
C104 O4 C98 C97 -30(3)
C101 C97 C98 O4 6(3)
C102 O5 C100 C99 -171(2)
C98 C97 C101 C104 20(3)
C100 O5 C102 C103 167(3)
C98 O4 C104 C101 42(2)
C97 C101 C104 O4 -39(3)
